data_1540517
loop_
_publ_author_name
'Peng, Jiang'
'Guo, Xinyan'
'Jiang, Xinpeng'
'Zhao, Dahui'
'Ma, Yuguo'

_publ_section_title
;
 Developing efficient heavy-atom-free photosensitizers applicable to TTA
 upconversion in polymer films
;
_journal_issue 2
_journal_name_full 'Chem. Sci.'
_journal_page_first 1233
_journal_paper_doi 10.1039/C5SC03245H
_journal_volume 7
_journal_year 2016
_chemical_formula_moiety 'C H2 Cl2, C44 H24 F N5'
_chemical_formula_sum 'C45 H26 Cl2 F N5'
_chemical_formula_weight 726.61
_chemical_name_systematic
;
 ?
;
_space_group_crystal_system monoclinic
_space_group_IT_number 14
_space_group_name_Hall '-P 2ybc'
_space_group_name_H-M_alt 'P 1 21/c 1'
_symmetry_space_group_name_Hall '-P 2ybc'
_symmetry_space_group_name_H-M 'P 1 21/c 1'
_atom_sites_solution_hydrogens geom
_atom_sites_solution_primary dual
_audit_creation_date 2014-07-15
_audit_creation_method
;
Olex2 1.2
(compiled 2013.12.10 svn.r2850 for OlexSys, GUI svn.r4736)
;
_audit_update_record
;
2015-05-09 deposited with the CCDC.
2015-11-06 downloaded from the CCDC.
;
_cell_angle_alpha 90
_cell_angle_beta 92.244(8)
_cell_angle_gamma 90
_cell_formula_units_Z 8
_cell_length_a 11.740(5)
_cell_length_b 21.882(9)
_cell_length_c 28.231(11)
_cell_measurement_reflns_used 17187
_cell_measurement_temperature 173.1500
_cell_measurement_theta_max 27.4733
_cell_measurement_theta_min 1.1777
_cell_volume 7247(5)
_computing_cell_refinement 'CrystalClear (Rigaku Inc., 2007)'
_computing_data_collection 'CrystalClear (Rigaku Inc., 2007)'
_computing_data_reduction 'CrystalClear (Rigaku Inc., 2007)'
_computing_molecular_graphics 'Olex2 (Dolomanov et al., 2009)'
_computing_publication_material 'Olex2 (Dolomanov et al., 2009)'
_computing_structure_refinement 'SHELXL (Sheldrick, 2013)'
_computing_structure_solution
;
'SHELXS (Sheldrick, 2013)'
;
_diffrn_ambient_temperature 173.1500
_diffrn_detector_area_resol_mean 28.5714
_diffrn_measured_fraction_theta_full 0.992
_diffrn_measured_fraction_theta_max 0.997
_diffrn_measurement_device
;
Saturn724+ (2x2 bin mode)
;
_diffrn_measurement_device_details
;
AFC10: Fixed Chi 2 circle
;
_diffrn_measurement_device_type 'MM007-HF CCD(Saturn 724+)'
_diffrn_measurement_method '\w scans at fixed \c = 45\%'
_diffrn_orient_matrix_type d*Trek
_diffrn_orient_matrix_UB_11 -0.0321
_diffrn_orient_matrix_UB_12 -0.0718
_diffrn_orient_matrix_UB_13 -0.0329
_diffrn_orient_matrix_UB_21 0.0048
_diffrn_orient_matrix_UB_22 0.0172
_diffrn_orient_matrix_UB_23 -0.0421
_diffrn_orient_matrix_UB_31 0.0321
_diffrn_orient_matrix_UB_32 -0.0149
_diffrn_orient_matrix_UB_33 -0.0024
_diffrn_radiation_detector CCD
_diffrn_radiation_monochromator Confocal
_diffrn_radiation_type MoK\a
_diffrn_radiation_wavelength 0.71073
_diffrn_reflns_av_unetI/netI 0.0873
_diffrn_reflns_Laue_measured_fraction_full 0.992
_diffrn_reflns_Laue_measured_fraction_max 0.997
_diffrn_reflns_limit_h_max 14
_diffrn_reflns_limit_h_min -14
_diffrn_reflns_limit_k_max 26
_diffrn_reflns_limit_k_min -26
_diffrn_reflns_limit_l_max 33
_diffrn_reflns_limit_l_min -8
_diffrn_reflns_number 12996
_diffrn_reflns_point_group_measured_fraction_full 0.992
_diffrn_reflns_point_group_measured_fraction_max 0.997
_diffrn_reflns_theta_full 25.242
_diffrn_reflns_theta_max 25.200
_diffrn_reflns_theta_min 1.178
_diffrn_source 'Rotating Anode'
_diffrn_source_current 24.0000
_diffrn_source_power 1.2000
_diffrn_source_voltage 50.0000
_exptl_absorpt_coefficient_mu 0.225
_exptl_absorpt_correction_T_max 1.0000
_exptl_absorpt_correction_T_min 0.3716
_exptl_absorpt_correction_type multi-scan
_exptl_absorpt_process_details 'CrystalClear (Rigaku Inc., 2007)'
_exptl_crystal_colour yellow
_exptl_crystal_colour_primary yellow
_exptl_crystal_density_diffrn 1.332
_exptl_crystal_description block
_exptl_crystal_F_000 2992
_exptl_crystal_size_max 0.38
_exptl_crystal_size_mid 0.16
_exptl_crystal_size_min 0.12
_refine_diff_density_max 1.157
_refine_diff_density_min -0.983
_refine_diff_density_rms 0.254
_refine_ls_extinction_coef 0.035(4)
_refine_ls_extinction_expression Fc^*^=kFc[1+0.001xFc^2^\l^3^/sin(2\q)]^-1/4^
_refine_ls_extinction_method SHELXL
_refine_ls_goodness_of_fit_ref 3.075
_refine_ls_hydrogen_treatment constr
_refine_ls_matrix_type full
_refine_ls_number_parameters 986
_refine_ls_number_reflns 12996
_refine_ls_number_restraints 74
_refine_ls_restrained_S_all 3.069
_refine_ls_R_factor_all 0.2311
_refine_ls_R_factor_gt 0.2184
_refine_ls_shift/su_max 0.001
_refine_ls_shift/su_mean 0.000
_refine_ls_structure_factor_coef Fsqd
_refine_ls_weighting_details 'w=1/[\s^2^(Fo^2^)+(0.1000P)^2^] where P=(Fo^2^+2Fc^2^)/3'
_refine_ls_weighting_scheme calc
_refine_ls_wR_factor_gt 0.5118
_refine_ls_wR_factor_ref 0.5154
_reflns_Friedel_coverage 0.000
_reflns_number_gt 11218
_reflns_number_total 12996
_reflns_threshold_expression 'I > 2\s(I)'
_cod_data_source_file c5sc03245h2.cif
_cod_data_source_block mx3199
_cod_depositor_comments 'Adding full bibliography for 1540517.cif.'
_cod_original_formula_sum 'C45 H26 Cl2 F N5 '
_cod_database_code 1540517
_shelxl_version_number 2013-4
_shelx_space_group_comment
;
The symmetry employed for this shelxl refinement is uniquely defined
by the following loop, which should always be used as a source of
symmetry information in preference to the above space-group names.
They are only intended as comments.
;
_diffrn_number_total 16907
_olex2_refinement_description
;
1. Fixed Uiso
 At 1.2 times of:
  All C(H) groups, All C(H,H) groups
2. Restrained distances
 Cl4A-C46A = Cl3A-C46A
 1.76 with sigma of 0.01
3. Uiso/Uaniso restraints and constraints
Cl3 \\sim Cl4 \\sim C46 \\sim Cl3A \\sim Cl4A \\sim C46A: within 1.7A with
sigma of 0.02 and sigma for terminal atoms of 0.04
Uanis(Cl3) \\sim Ueq, Uanis(Cl4) \\sim Ueq, Uanis(C46) \\sim Ueq, Uanis(Cl3A)
\\sim Ueq, Uanis(Cl4A) \\sim Ueq, Uanis(C46A) \\sim Ueq: with sigma of 0.01 and
sigma for terminal atoms of 0.02
4. Others
 Sof(Cl3A)=Sof(Cl4A)=Sof(C46A)=Sof(H46C)=Sof(H46D)=1-FVAR(1)
 Sof(Cl3)=Sof(Cl4)=Sof(C46)=Sof(H46A)=Sof(H46B)=FVAR(1)
5.a Secondary CH2 refined with riding coordinates:
 C46(H46A,H46B), C45(H45A,H45B), C46A(H46C,H46D)
5.b Aromatic/amide H refined with riding coordinates:
 C10A(H10A), C11A(H11A), C12A(H12A), C13A(H13A), C16A(H16A), C17A(H17A),
 C18A(H18A), C19A(H19A), C22A(H22A), C23A(H23A), C24A(H24A), C25A(H25A),
 C28A(H28A), C29A(H29A), C30A(H30A), C31A(H31A), C34A(H34A), C35A(H35A),
 C36A(H36A), C37A(H37A), C40A(H40A), C41A(H41A), C42A(H42A), C43A(H43A),
 C10(H10), C11(H11), C12(H12), C13(H13), C16(H16), C17(H17), C18(H18), C19(H19),
  C22(H22), C23(H23), C24(H24), C25(H25), C28(H28), C29(H29), C30(H30),
 C31(H31), C34(H34), C35(H35), C36(H36), C37(H37), C40(H40), C41(H41), C42(H42),
  C43(H43)
;

loop_
_space_group_symop_operation_xyz
'x, y, z'
'-x, y+1/2, -z+1/2'
'-x, -y, -z'
'x, -y-1/2, z-1/2'

loop_
_atom_site_label
_atom_site_type_symbol
_atom_site_fract_x
_atom_site_fract_y
_atom_site_fract_z
_atom_site_U_iso_or_equiv
_atom_site_adp_type
_atom_site_occupancy
_atom_site_site_symmetry_order
_atom_site_calc_flag
_atom_site_refinement_flags_posn
_atom_site_refinement_flags_adp
_atom_site_refinement_flags_occupancy
_atom_site_disorder_assembly
_atom_site_disorder_group
Cl3 Cl 0.1275(11) 0.4255(5) 0.4947(4) 0.120(4) Uani 0.534(12) 1 d . U P A 1
Cl4 Cl 0.1885(11) 0.5520(5) 0.4478(3) 0.096(3) Uani 0.534(12) 1 d . U P A 1
C46 C 0.139(3) 0.4802(16) 0.4510(14) 0.090(7) Uani 0.534(12) 1 d . U P A 1
H46A H 0.1792 0.4590 0.4267 0.108 Uiso 0.534(12) 1 calc R . P A 1
H46B H 0.0609 0.4839 0.4383 0.108 Uiso 0.534(12) 1 calc R . P A 1
Cl1 Cl 0.7175(3) 0.36694(18) 0.02073(13) 0.0741(11) Uani 1 1 d . . . . .
Cl2 Cl 0.5440(3) 0.43256(17) -0.03607(12) 0.0706(10) Uani 1 1 d . . . . .
C45 C 0.6194(13) 0.4249(8) 0.0173(5) 0.082(5) Uani 1 1 d . . . . .
H45A H 0.6587 0.4631 0.0241 0.099 Uiso 1 1 calc R . . . .
H45B H 0.5653 0.4187 0.0420 0.099 Uiso 1 1 calc R . . . .
F1A F 0.5619(4) 0.2629(2) 0.33252(19) 0.0362(13) Uani 1 1 d . . . . .
N1A N 0.2283(9) 0.4620(5) 0.3440(4) 0.057(3) Uani 1 1 d . . . . .
N2A N 0.1208(8) 0.4040(4) 0.2246(3) 0.047(2) Uani 1 1 d . . . . .
N3A N 0.3258(7) 0.2911(3) 0.1906(3) 0.0337(18) Uani 1 1 d . . . . .
N4A N 0.4994(7) 0.2207(4) 0.2461(3) 0.0340(18) Uani 1 1 d . . . . .
N5A N 0.4745(7) 0.3624(4) 0.3767(3) 0.0333(18) Uani 1 1 d . . . . .
C1A C 0.4775(7) 0.2923(4) 0.3097(3) 0.029(2) Uani 1 1 d . . . . .
C2A C 0.4316(8) 0.3430(4) 0.3316(3) 0.032(2) Uani 1 1 d . . . . .
C3A C 0.3430(8) 0.3741(4) 0.3071(3) 0.030(2) Uani 1 1 d . . . . .
C4A C 0.3085(7) 0.3554(4) 0.2604(3) 0.031(2) Uani 1 1 d . . . . .
C5A C 0.3588(7) 0.3050(4) 0.2381(3) 0.031(2) Uani 1 1 d . . . . .
C6A C 0.4450(7) 0.2727(4) 0.2642(3) 0.0280(19) Uani 1 1 d . . . . .
C7A C 0.2822(8) 0.4227(5) 0.3284(3) 0.036(2) Uani 1 1 d . . . . .
C8A C 0.2056(8) 0.3821(4) 0.2396(4) 0.035(2) Uani 1 1 d . . . . .
C9A C 0.5107(8) 0.4229(4) 0.3870(3) 0.032(2) Uani 1 1 d . . . . .
C10A C 0.5263(9) 0.4721(5) 0.3566(4) 0.043(2) Uani 1 1 d . . . . .
H10A H 0.5095 0.4694 0.3242 0.051 Uiso 1 1 calc R . . . .
C11A C 0.5685(9) 0.5258(5) 0.3777(4) 0.047(3) Uani 1 1 d . . . . .
H11A H 0.5810 0.5595 0.3584 0.057 Uiso 1 1 calc R . . . .
C12A C 0.5918(10) 0.5308(5) 0.4242(4) 0.049(3) Uani 1 1 d . . . . .
H12A H 0.6147 0.5685 0.4365 0.059 Uiso 1 1 calc R . . . .
C13A C 0.5827(9) 0.4819(5) 0.4545(4) 0.047(3) Uani 1 1 d . . . . .
H13A H 0.6055 0.4854 0.4863 0.057 Uiso 1 1 calc R . . . .
C14A C 0.5384(8) 0.4264(5) 0.4364(3) 0.040(2) Uani 1 1 d . . . . .
C15A C 0.5194(8) 0.3668(5) 0.4561(3) 0.036(2) Uani 1 1 d . . . . .
C16A C 0.5319(10) 0.3430(6) 0.5022(4) 0.049(3) Uani 1 1 d . . . . .
H16A H 0.5568 0.3676 0.5275 0.059 Uiso 1 1 calc R . . . .
C17A C 0.5056(11) 0.2812(6) 0.5091(4) 0.056(3) Uani 1 1 d . . . . .
H17A H 0.5129 0.2646 0.5394 0.067 Uiso 1 1 calc R . . . .
C18A C 0.4688(11) 0.2443(5) 0.4715(4) 0.050(3) Uani 1 1 d . . . . .
H18A H 0.4534 0.2033 0.4773 0.060 Uiso 1 1 calc R . . . .
C19A C 0.4542(9) 0.2667(5) 0.4254(4) 0.044(3) Uani 1 1 d . . . . .
H19A H 0.4296 0.2417 0.4005 0.053 Uiso 1 1 calc R . . . .
C20A C 0.4782(8) 0.3280(5) 0.4186(3) 0.035(2) Uani 1 1 d . . . . .
C21A C 0.2930(8) 0.2333(4) 0.1721(3) 0.032(2) Uani 1 1 d . . . . .
C22A C 0.2655(8) 0.1816(4) 0.1967(4) 0.036(2) Uani 1 1 d . . . . .
H22A H 0.2738 0.1799 0.2295 0.044 Uiso 1 1 calc R . . . .
C23A C 0.2251(9) 0.1322(5) 0.1710(4) 0.045(3) Uani 1 1 d . . . . .
H23A H 0.2067 0.0964 0.1866 0.054 Uiso 1 1 calc R . . . .
C24A C 0.2111(9) 0.1354(5) 0.1205(4) 0.046(3) Uani 1 1 d . . . . .
H24A H 0.1864 0.1011 0.1036 0.055 Uiso 1 1 calc R . . . .
C25A C 0.2336(9) 0.1887(5) 0.0964(4) 0.048(3) Uani 1 1 d . . . . .
H25A H 0.2195 0.1914 0.0639 0.057 Uiso 1 1 calc R . . . .
C26A C 0.2773(9) 0.2376(5) 0.1216(4) 0.041(2) Uani 1 1 d . . . . .
C27A C 0.3060(8) 0.2999(5) 0.1094(4) 0.038(2) Uani 1 1 d . . . . .
C28A C 0.3077(9) 0.3323(6) 0.0668(4) 0.047(3) Uani 1 1 d . . . . .
H28A H 0.2876 0.3127 0.0385 0.057 Uiso 1 1 calc R . . . .
C29A C 0.3390(10) 0.3935(6) 0.0663(4) 0.050(3) Uani 1 1 d . . . . .
H29A H 0.3386 0.4150 0.0379 0.060 Uiso 1 1 calc R . . . .
C30A C 0.3719(10) 0.4232(5) 0.1096(4) 0.052(3) Uani 1 1 d . . . . .
H30A H 0.3959 0.4636 0.1093 0.063 Uiso 1 1 calc R . . . .
C31A C 0.3683(10) 0.3925(5) 0.1519(4) 0.048(3) Uani 1 1 d . . . . .
H31A H 0.3880 0.4121 0.1802 0.057 Uiso 1 1 calc R . . . .
C32A C 0.3354(8) 0.3327(5) 0.1515(3) 0.037(2) Uani 1 1 d . . . . .
C33A C 0.4937(8) 0.1617(4) 0.2675(3) 0.033(2) Uani 1 1 d . . . . .
C34A C 0.4368(10) 0.1444(5) 0.3065(4) 0.047(3) Uani 1 1 d . . . . .
H34A H 0.3967 0.1719 0.3247 0.057 Uiso 1 1 calc R . . . .
C35A C 0.4433(10) 0.0826(5) 0.3171(4) 0.052(3) Uani 1 1 d . . . . .
H35A H 0.4078 0.0688 0.3440 0.062 Uiso 1 1 calc R . . . .
C36A C 0.4981(12) 0.0409(5) 0.2907(5) 0.060(3) Uani 1 1 d . . . . .
H36A H 0.4970 -0.0002 0.2991 0.072 Uiso 1 1 calc R . . . .
C37A C 0.5534(11) 0.0587(5) 0.2530(5) 0.055(3) Uani 1 1 d . . . . .
H37A H 0.5957 0.0301 0.2368 0.066 Uiso 1 1 calc R . . . .
C38A C 0.5501(9) 0.1197(5) 0.2366(4) 0.045(3) Uani 1 1 d . . . . .
C39A C 0.5923(9) 0.1547(5) 0.1982(4) 0.044(3) Uani 1 1 d . . . . .
C40A C 0.6510(10) 0.1390(6) 0.1564(4) 0.054(3) Uani 1 1 d . . . . .
H40A H 0.6709 0.0986 0.1505 0.065 Uiso 1 1 calc R . . . .
C41A C 0.6770(9) 0.1840(6) 0.1257(4) 0.055(3) Uani 1 1 d . . . . .
H41A H 0.7176 0.1737 0.0992 0.066 Uiso 1 1 calc R . . . .
C42A C 0.6460(8) 0.2451(6) 0.1317(4) 0.046(3) Uani 1 1 d . . . . .
H42A H 0.6663 0.2743 0.1096 0.056 Uiso 1 1 calc R . . . .
C43A C 0.5848(8) 0.2623(5) 0.1708(4) 0.043(2) Uani 1 1 d . . . . .
H43A H 0.5623 0.3026 0.1753 0.051 Uiso 1 1 calc R . . . .
C44A C 0.5582(8) 0.2164(5) 0.2033(3) 0.035(2) Uani 1 1 d . . . . .
F1 F 1.0565(5) 0.2662(3) 0.16737(19) 0.0385(13) Uani 1 1 d . . . . .
N1 N 0.7054(9) 0.4549(5) 0.1307(4) 0.057(3) Uani 1 1 d . . . . .
N2 N 0.6042(7) 0.4045(4) 0.2525(3) 0.046(2) Uani 1 1 d . . . . .
N3 N 0.8243(7) 0.3071(3) 0.3001(3) 0.0330(18) Uani 1 1 d . . . . .
N4 N 1.0044(6) 0.2353(4) 0.2560(3) 0.0324(18) Uani 1 1 d . . . . .
N5 N 0.9564(7) 0.3567(4) 0.1125(3) 0.0351(18) Uani 1 1 d . . . . .
C1 C 0.9693(7) 0.2956(4) 0.1855(3) 0.031(2) Uani 1 1 d . . . . .
C2 C 0.9162(8) 0.3420(4) 0.1583(3) 0.032(2) Uani 1 1 d . . . . .
C3 C 0.8269(7) 0.3726(4) 0.1779(3) 0.0297(19) Uani 1 1 d . . . . .
C4 C 0.7945(8) 0.3587(4) 0.2243(3) 0.032(2) Uani 1 1 d . . . . .
C5 C 0.8526(8) 0.3153(4) 0.2522(3) 0.0283(19) Uani 1 1 d . . . . .
C6 C 0.9385(7) 0.2812(4) 0.2318(3) 0.0288(19) Uani 1 1 d . . . . .
C7 C 0.7605(9) 0.4175(5) 0.1512(3) 0.041(2) Uani 1 1 d . . . . .
C8 C 0.6905(8) 0.3851(4) 0.2413(3) 0.034(2) Uani 1 1 d . . . . .
C9 C 0.9683(7) 0.3172(4) 0.0745(3) 0.033(2) Uani 1 1 d . . . . .
C10 C 0.9342(8) 0.2557(5) 0.0710(4) 0.039(2) Uani 1 1 d . . . . .
H10 H 0.9017 0.2353 0.0960 0.047 Uiso 1 1 calc R . . . .
C11 C 0.9521(10) 0.2273(6) 0.0280(4) 0.054(3) Uani 1 1 d . . . . .
H11 H 0.9313 0.1866 0.0242 0.065 Uiso 1 1 calc R . . . .
C12 C 0.9992(10) 0.2572(6) -0.0091(4) 0.052(3) Uani 1 1 d . . . . .
H12 H 1.0117 0.2355 -0.0368 0.063 Uiso 1 1 calc R . . . .
C13 C 1.0287(10) 0.3180(6) -0.0070(4) 0.054(3) Uani 1 1 d . . . . .
H13 H 1.0571 0.3381 -0.0330 0.064 Uiso 1 1 calc R . . . .
C14 C 1.0141(9) 0.3489(5) 0.0368(3) 0.039(2) Uani 1 1 d . . . . .
C15 C 1.0390(8) 0.4100(5) 0.0538(3) 0.035(2) Uani 1 1 d . . . . .
C16 C 1.0886(10) 0.4624(5) 0.0340(4) 0.049(3) Uani 1 1 d . . . . .
H16 H 1.1139 0.4612 0.0032 0.059 Uiso 1 1 calc R . . . .
C17 C 1.0995(11) 0.5151(5) 0.0602(4) 0.052(3) Uani 1 1 d . . . . .
H17 H 1.1309 0.5496 0.0466 0.063 Uiso 1 1 calc R . . . .
C18 C 1.0640(10) 0.5178(5) 0.1072(4) 0.051(3) Uani 1 1 d . . . . .
H18 H 1.0732 0.5537 0.1246 0.061 Uiso 1 1 calc R . . . .
C19 C 1.0154(9) 0.4670(5) 0.1272(4) 0.042(2) Uani 1 1 d . . . . .
H19 H 0.9931 0.4677 0.1584 0.050 Uiso 1 1 calc R . . . .
C20 C 1.0008(8) 0.4152(4) 0.1000(3) 0.034(2) Uani 1 1 d . . . . .
C21 C 0.8334(9) 0.3541(5) 0.3345(3) 0.038(2) Uani 1 1 d . . . . .
C22 C 0.8555(10) 0.4145(5) 0.3290(4) 0.046(3) Uani 1 1 d . . . . .
H22 H 0.8660 0.4314 0.2992 0.055 Uiso 1 1 calc R . . . .
C23 C 0.8619(10) 0.4508(5) 0.3707(4) 0.049(3) Uani 1 1 d . . . . .
H23 H 0.8804 0.4920 0.3685 0.059 Uiso 1 1 calc R . . . .
C24 C 0.8413(11) 0.4263(6) 0.4137(4) 0.056(3) Uani 1 1 d . . . . .
H24 H 0.8427 0.4520 0.4400 0.067 Uiso 1 1 calc R . . . .
C25 C 0.8185(9) 0.3647(6) 0.4203(4) 0.048(3) Uani 1 1 d . . . . .
H25 H 0.8077 0.3490 0.4504 0.057 Uiso 1 1 calc R . . . .
C26 C 0.8120(8) 0.3263(5) 0.3794(3) 0.039(2) Uani 1 1 d . . . . .
C27 C 0.7959(8) 0.2619(5) 0.3720(4) 0.038(2) Uani 1 1 d . . . . .
C28 C 0.7665(9) 0.2136(5) 0.4017(4) 0.045(3) Uani 1 1 d . . . . .
H28 H 0.7603 0.2200 0.4341 0.055 Uiso 1 1 calc R . . . .
C29 C 0.7470(9) 0.1567(5) 0.3824(4) 0.047(3) Uani 1 1 d . . . . .
H29 H 0.7281 0.1245 0.4021 0.056 Uiso 1 1 calc R . . . .
C30 C 0.7551(8) 0.1458(5) 0.3330(4) 0.042(2) Uani 1 1 d . . . . .
H30 H 0.7443 0.1066 0.3209 0.051 Uiso 1 1 calc R . . . .
C31 C 0.7790(8) 0.1940(4) 0.3029(4) 0.038(2) Uani 1 1 d . . . . .
H31 H 0.7803 0.1883 0.2703 0.045 Uiso 1 1 calc R . . . .
C32 C 0.8009(8) 0.2507(5) 0.3229(3) 0.035(2) Uani 1 1 d . . . . .
C33 C 1.0626(8) 0.2413(5) 0.3008(3) 0.035(2) Uani 1 1 d . . . . .
C34 C 1.0850(8) 0.2933(5) 0.3277(3) 0.040(2) Uani 1 1 d . . . . .
H34 H 1.0615 0.3319 0.3174 0.048 Uiso 1 1 calc R . . . .
C35 C 1.1437(9) 0.2849(6) 0.3702(4) 0.055(3) Uani 1 1 d . . . . .
H35 H 1.1609 0.3188 0.3890 0.066 Uiso 1 1 calc R . . . .
C36 C 1.1789(10) 0.2265(8) 0.3866(4) 0.068(4) Uani 1 1 d . . . . .
H36 H 1.2180 0.2226 0.4158 0.081 Uiso 1 1 calc R . . . .
C37 C 1.1554(10) 0.1757(6) 0.3595(4) 0.054(3) Uani 1 1 d . . . . .
H37 H 1.1787 0.1372 0.3699 0.065 Uiso 1 1 calc R . . . .
C38 C 1.0961(9) 0.1828(5) 0.3160(4) 0.044(3) Uani 1 1 d . . . . .
C39 C 1.0551(9) 0.1393(5) 0.2798(4) 0.051(3) Uani 1 1 d . . . . .
C40 C 1.0588(12) 0.0753(6) 0.2763(5) 0.064(4) Uani 1 1 d . . . . .
H40 H 1.0984 0.0518 0.2989 0.076 Uiso 1 1 calc R . . . .
C41 C 1.0004(14) 0.0480(6) 0.2372(6) 0.074(5) Uani 1 1 d . . . . .
H41 H 1.0001 0.0056 0.2346 0.089 Uiso 1 1 calc R . . . .
C42 C 0.9448(11) 0.0814(5) 0.2035(5) 0.057(3) Uani 1 1 d . . . . .
H42 H 0.9066 0.0613 0.1786 0.068 Uiso 1 1 calc R . . . .
C43 C 0.9427(9) 0.1459(5) 0.2047(4) 0.048(3) Uani 1 1 d . . . . .
H43 H 0.9060 0.1687 0.1808 0.057 Uiso 1 1 calc R . . . .
C44 C 0.9985(8) 0.1736(4) 0.2434(4) 0.037(2) Uani 1 1 d . . . . .
Cl3A Cl 0.2225(11) 0.4199(5) 0.4682(4) 0.103(4) Uani 0.466(12) 1 d D U P A 2
Cl4A Cl 0.1022(16) 0.5409(6) 0.4502(4) 0.121(5) Uani 0.466(12) 1 d D U P A 2
C46A C 0.110(3) 0.4616(8) 0.4417(16) 0.097(9) Uani 0.466(12) 1 d D U P A 2
H46C H 0.0393 0.4442 0.4525 0.116 Uiso 0.466(12) 1 calc R . P A 2
H46D H 0.1106 0.4544 0.4078 0.116 Uiso 0.466(12) 1 calc R . P A 2

loop_
_atom_site_aniso_label
_atom_site_aniso_U_11
_atom_site_aniso_U_22
_atom_site_aniso_U_33
_atom_site_aniso_U_23
_atom_site_aniso_U_13
_atom_site_aniso_U_12
Cl3 0.132(9) 0.118(7) 0.106(7) 0.007(6) -0.036(6) -0.007(6)
Cl4 0.113(7) 0.102(6) 0.074(5) -0.009(4) 0.002(5) -0.005(6)
C46 0.093(10) 0.094(10) 0.084(10) -0.004(8) 0.005(8) -0.011(8)
Cl1 0.077(2) 0.079(2) 0.067(2) -0.0029(18) 0.0020(17) 0.0250(19)
Cl2 0.077(2) 0.073(2) 0.062(2) 0.0080(17) 0.0034(17) 0.0200(19)
C45 0.062(9) 0.105(12) 0.079(10) -0.014(9) -0.007(7) 0.036(9)
F1A 0.027(3) 0.040(3) 0.041(3) -0.003(3) -0.004(2) 0.010(2)
N1A 0.063(6) 0.051(6) 0.055(6) -0.013(5) -0.005(5) 0.012(5)
N2A 0.047(5) 0.033(4) 0.061(6) -0.008(4) -0.016(5) 0.006(4)
N3A 0.040(4) 0.028(4) 0.033(4) 0.003(3) -0.008(3) -0.007(3)
N4A 0.032(4) 0.030(4) 0.040(4) -0.001(4) 0.010(3) 0.005(3)
N5A 0.038(4) 0.035(4) 0.027(4) 0.002(3) -0.006(3) -0.002(3)
C1A 0.020(4) 0.038(5) 0.029(4) 0.006(4) -0.001(3) 0.007(4)
C2A 0.035(5) 0.027(5) 0.035(5) 0.000(4) -0.006(4) -0.001(4)
C3A 0.031(4) 0.025(4) 0.035(5) 0.002(4) -0.005(4) 0.001(4)
C4A 0.020(4) 0.035(5) 0.039(5) 0.001(4) 0.002(4) 0.002(4)
C5A 0.026(4) 0.029(5) 0.040(5) 0.001(4) 0.005(4) -0.009(4)
C6A 0.021(4) 0.030(5) 0.034(5) 0.003(4) 0.006(3) 0.001(4)
C7A 0.035(5) 0.038(5) 0.034(5) 0.002(4) -0.001(4) -0.003(4)
C8A 0.029(5) 0.030(5) 0.047(6) -0.001(4) -0.007(4) 0.003(4)
C9A 0.033(5) 0.024(4) 0.040(5) -0.006(4) 0.004(4) 0.009(4)
C10A 0.048(6) 0.037(6) 0.045(6) 0.005(5) 0.012(5) -0.003(5)
C11A 0.042(6) 0.040(6) 0.060(7) -0.010(5) 0.007(5) -0.001(5)
C12A 0.048(6) 0.040(6) 0.059(7) -0.007(5) 0.000(5) -0.011(5)
C13A 0.043(6) 0.054(7) 0.045(6) -0.007(5) -0.001(5) -0.005(5)
C14A 0.035(5) 0.050(6) 0.035(5) -0.011(5) 0.009(4) 0.007(5)
C15A 0.032(5) 0.043(6) 0.033(5) 0.002(4) 0.005(4) 0.010(4)
C16A 0.054(7) 0.065(8) 0.029(5) -0.001(5) 0.004(5) 0.001(6)
C17A 0.054(7) 0.062(8) 0.052(7) 0.009(6) -0.005(6) -0.001(6)
C18A 0.062(7) 0.042(6) 0.045(6) -0.003(5) 0.006(5) 0.000(5)
C19A 0.036(5) 0.048(6) 0.049(6) -0.001(5) -0.002(5) 0.003(5)
C20A 0.026(4) 0.041(5) 0.037(5) 0.003(4) 0.002(4) 0.010(4)
C21A 0.027(4) 0.032(5) 0.038(5) 0.001(4) 0.003(4) -0.003(4)
C22A 0.028(4) 0.038(5) 0.044(6) 0.007(5) 0.001(4) 0.000(4)
C23A 0.035(5) 0.037(6) 0.063(7) 0.000(5) 0.004(5) -0.006(4)
C24A 0.034(5) 0.046(6) 0.057(7) -0.016(5) -0.007(5) -0.001(5)
C25A 0.034(5) 0.050(6) 0.058(7) -0.010(6) -0.004(5) 0.003(5)
C26A 0.038(5) 0.036(5) 0.049(6) -0.005(5) 0.004(4) 0.012(4)
C27A 0.035(5) 0.041(5) 0.037(5) 0.001(5) 0.005(4) 0.000(4)
C28A 0.035(5) 0.077(8) 0.031(5) 0.001(6) 0.007(4) 0.008(5)
C29A 0.053(7) 0.067(8) 0.031(5) 0.016(5) 0.011(5) 0.015(6)
C30A 0.055(7) 0.048(7) 0.053(7) 0.003(6) -0.012(5) -0.005(6)
C31A 0.057(7) 0.042(6) 0.044(6) 0.001(5) 0.000(5) -0.015(5)
C32A 0.033(5) 0.051(6) 0.028(5) 0.005(4) 0.002(4) -0.006(4)
C33A 0.037(5) 0.029(5) 0.033(5) -0.008(4) -0.003(4) 0.003(4)
C34A 0.050(6) 0.047(6) 0.043(6) 0.011(5) -0.016(5) 0.003(5)
C35A 0.057(7) 0.034(6) 0.063(7) 0.006(6) -0.015(6) -0.017(5)
C36A 0.076(9) 0.032(6) 0.072(9) 0.012(6) -0.013(7) 0.000(6)
C37A 0.060(7) 0.031(6) 0.074(9) -0.020(6) -0.006(6) 0.014(5)
C38A 0.039(5) 0.038(6) 0.058(7) -0.010(5) -0.010(5) 0.006(5)
C39A 0.038(5) 0.053(6) 0.040(6) -0.017(5) -0.004(4) 0.001(5)
C40A 0.048(7) 0.064(8) 0.049(7) -0.027(6) -0.007(5) 0.004(6)
C41A 0.036(6) 0.075(9) 0.055(7) -0.021(7) 0.005(5) -0.002(6)
C42A 0.031(5) 0.074(8) 0.034(5) -0.017(5) 0.002(4) -0.011(5)
C43A 0.032(5) 0.047(6) 0.049(6) 0.002(5) 0.004(4) -0.013(4)
C44A 0.027(4) 0.051(6) 0.026(4) -0.009(4) -0.002(4) 0.005(4)
F1 0.032(3) 0.047(3) 0.038(3) -0.001(3) 0.010(2) 0.006(2)
N1 0.064(6) 0.058(6) 0.049(6) 0.009(5) 0.002(5) 0.023(5)
N2 0.035(5) 0.044(5) 0.060(6) 0.005(4) 0.007(4) 0.007(4)
N3 0.034(4) 0.032(4) 0.033(4) -0.003(4) -0.005(3) -0.002(3)
N4 0.029(4) 0.030(4) 0.038(4) 0.003(4) 0.000(3) 0.003(3)
N5 0.038(4) 0.039(5) 0.030(4) 0.003(4) 0.005(3) -0.002(4)
C1 0.024(4) 0.033(5) 0.034(5) -0.011(4) 0.006(4) -0.005(4)
C2 0.040(5) 0.025(4) 0.032(5) -0.002(4) 0.003(4) -0.001(4)
C3 0.027(4) 0.027(4) 0.035(5) -0.002(4) 0.003(4) 0.003(4)
C4 0.029(4) 0.029(5) 0.037(5) -0.001(4) 0.002(4) -0.009(4)
C5 0.035(5) 0.028(5) 0.023(4) -0.004(4) 0.003(3) -0.014(4)
C6 0.021(4) 0.029(5) 0.036(5) 0.005(4) -0.005(4) 0.000(4)
C7 0.050(6) 0.039(6) 0.034(5) 0.000(5) 0.011(5) 0.003(5)
C8 0.040(5) 0.032(5) 0.029(5) 0.005(4) 0.003(4) 0.001(4)
C9 0.016(4) 0.038(5) 0.045(5) 0.000(4) -0.004(4) -0.002(4)
C10 0.037(5) 0.043(6) 0.038(5) -0.003(5) 0.005(4) -0.002(4)
C11 0.056(7) 0.056(7) 0.050(7) -0.014(6) 0.008(5) -0.010(6)
C12 0.055(7) 0.063(8) 0.040(6) -0.012(6) 0.014(5) -0.006(6)
C13 0.046(6) 0.072(8) 0.045(6) -0.008(6) 0.017(5) 0.011(6)
C14 0.036(5) 0.042(6) 0.038(5) -0.003(5) -0.002(4) 0.000(4)
C15 0.026(4) 0.048(6) 0.032(5) 0.003(5) -0.002(4) 0.002(4)
C16 0.049(6) 0.056(7) 0.044(6) 0.019(6) 0.011(5) 0.000(5)
C17 0.062(7) 0.048(7) 0.048(7) 0.015(6) 0.003(6) -0.010(6)
C18 0.059(7) 0.041(6) 0.051(7) 0.010(5) -0.002(6) -0.014(5)
C19 0.038(5) 0.037(5) 0.050(6) 0.010(5) 0.005(5) 0.005(4)
C20 0.039(5) 0.027(5) 0.037(5) 0.004(4) 0.001(4) -0.003(4)
C21 0.041(5) 0.041(6) 0.033(5) 0.002(5) 0.006(4) 0.000(4)
C22 0.047(6) 0.047(6) 0.043(6) -0.002(5) 0.000(5) 0.009(5)
C23 0.048(6) 0.043(6) 0.056(7) -0.007(5) -0.006(5) 0.003(5)
C24 0.058(7) 0.055(7) 0.055(7) -0.025(6) -0.006(6) 0.011(6)
C25 0.043(6) 0.062(7) 0.038(6) -0.008(5) 0.004(4) 0.011(5)
C26 0.036(5) 0.056(6) 0.025(5) -0.007(5) -0.001(4) 0.008(5)
C27 0.029(5) 0.043(6) 0.042(5) 0.007(5) -0.001(4) 0.009(4)
C28 0.041(5) 0.066(8) 0.030(5) 0.015(5) 0.000(4) 0.009(5)
C29 0.036(5) 0.050(6) 0.054(7) 0.016(6) -0.002(5) -0.003(5)
C30 0.034(5) 0.037(5) 0.057(7) 0.009(5) 0.011(5) -0.004(4)
C31 0.028(4) 0.037(5) 0.047(6) 0.009(5) 0.005(4) -0.003(4)
C32 0.040(5) 0.039(5) 0.025(4) -0.001(4) -0.004(4) -0.004(4)
C33 0.025(4) 0.047(6) 0.034(5) 0.003(4) 0.003(4) 0.000(4)
C34 0.031(5) 0.056(6) 0.033(5) 0.002(5) 0.002(4) -0.002(5)
C35 0.038(6) 0.087(9) 0.041(6) -0.003(6) 0.005(5) -0.014(6)
C36 0.037(6) 0.122(13) 0.044(7) 0.022(8) 0.003(5) -0.014(7)
C37 0.041(6) 0.073(8) 0.048(6) 0.024(6) 0.002(5) 0.006(6)
C38 0.035(5) 0.059(7) 0.039(5) 0.016(5) 0.006(4) -0.002(5)
C39 0.040(6) 0.044(6) 0.071(8) 0.025(6) 0.022(5) 0.014(5)
C40 0.062(8) 0.044(7) 0.087(10) 0.015(7) 0.036(7) 0.017(6)
C41 0.083(10) 0.030(6) 0.113(13) 0.002(7) 0.053(9) 0.006(7)
C42 0.056(7) 0.034(6) 0.082(9) -0.012(6) 0.033(6) -0.009(5)
C43 0.043(6) 0.033(5) 0.067(7) 0.002(5) 0.006(5) -0.006(5)
C44 0.026(5) 0.036(5) 0.050(6) 0.000(5) 0.013(4) 0.004(4)
Cl3A 0.109(8) 0.111(7) 0.086(7) 0.003(5) -0.026(6) -0.027(6)
Cl4A 0.155(11) 0.125(9) 0.084(7) -0.006(6) 0.015(7) -0.020(9)
C46A 0.095(12) 0.102(12) 0.093(12) 0.001(9) 0.008(9) -0.002(9)

loop_
_atom_type_symbol
_atom_type_description
_atom_type_scat_dispersion_real
_atom_type_scat_dispersion_imag
_atom_type_scat_source
C C 0.0033 0.0016 'International Tables Vol C Tables 4.2.6.8 and 6.1.1.4'
H H 0.0000 0.0000 'International Tables Vol C Tables 4.2.6.8 and 6.1.1.4'
Cl Cl 0.1484 0.1585 'International Tables Vol C Tables 4.2.6.8 and 6.1.1.4'
F F 0.0171 0.0103 'International Tables Vol C Tables 4.2.6.8 and 6.1.1.4'
N N 0.0061 0.0033 'International Tables Vol C Tables 4.2.6.8 and 6.1.1.4'

loop_
_geom_angle_atom_site_label_1
_geom_angle_atom_site_label_2
_geom_angle_atom_site_label_3
_geom_angle
Cl3 C46 H46A 103.1
Cl3 C46 H46B 103.1
Cl4 C46 Cl3 136(2)
Cl4 C46 H46A 103.1
Cl4 C46 H46B 103.1
H46A C46 H46B 105.1
Cl1 C45 Cl2 116.2(9)
Cl1 C45 H45A 108.2
Cl1 C45 H45B 108.2
Cl2 C45 H45A 108.2
Cl2 C45 H45B 108.2
H45A C45 H45B 107.4
C5A N3A C21A 127.0(8)
C5A N3A C32A 124.4(7)
C21A N3A C32A 108.0(7)
C6A N4A C33A 123.1(8)
C6A N4A C44A 127.2(8)
C44A N4A C33A 109.5(7)
C2A N5A C9A 124.0(8)
C20A N5A C2A 126.7(8)
C20A N5A C9A 109.1(8)
F1A C1A C2A 117.7(8)
F1A C1A C6A 118.2(8)
C2A C1A C6A 124.1(8)
C1A C2A N5A 120.6(8)
C1A C2A C3A 117.4(8)
C3A C2A N5A 122.0(8)
C2A C3A C4A 119.8(8)
C2A C3A C7A 121.8(8)
C4A C3A C7A 118.4(8)
C3A C4A C8A 117.6(8)
C5A C4A C3A 121.9(8)
C5A C4A C8A 119.5(8)
N3A C5A C6A 123.3(8)
C4A C5A N3A 119.1(8)
C4A C5A C6A 117.5(8)
N4A C6A C5A 122.6(8)
C1A C6A N4A 118.1(8)
C1A C6A C5A 119.3(8)
N1A C7A C3A 176.5(11)
N2A C8A C4A 177.2(12)
N5A C9A C14A 108.0(8)
C10A C9A N5A 129.8(9)
C10A C9A C14A 122.1(9)
C9A C10A H10A 121.9
C9A C10A C11A 116.1(10)
C11A C10A H10A 121.9
C10A C11A H11A 118.6
C12A C11A C10A 122.8(11)
C12A C11A H11A 118.6
C11A C12A H12A 119.0
C11A C12A C13A 122.0(11)
C13A C12A H12A 119.0
C12A C13A H13A 120.6
C12A C13A C14A 118.7(10)
C14A C13A H13A 120.6
C9A C14A C15A 107.3(9)
C13A C14A C9A 118.0(10)
C13A C14A C15A 134.5(10)
C16A C15A C14A 133.0(10)
C16A C15A C20A 119.3(10)
C20A C15A C14A 107.7(8)
C15A C16A H16A 121.0
C15A C16A C17A 118.0(11)
C17A C16A H16A 121.0
C16A C17A H17A 119.4
C18A C17A C16A 121.2(11)
C18A C17A H17A 119.4
C17A C18A H18A 118.9
C17A C18A C19A 122.1(11)
C19A C18A H18A 118.9
C18A C19A H19A 121.6
C20A C19A C18A 116.9(10)
C20A C19A H19A 121.6
N5A C20A C15A 107.9(8)
C19A C20A N5A 129.5(9)
C19A C20A C15A 122.5(9)
N3A C21A C26A 109.4(8)
C22A C21A N3A 128.1(9)
C22A C21A C26A 122.1(9)
C21A C22A H22A 121.1
C21A C22A C23A 117.7(10)
C23A C22A H22A 121.1
C22A C23A H23A 119.6
C22A C23A C24A 120.7(10)
C24A C23A H23A 119.6
C23A C24A H24A 119.5
C25A C24A C23A 121.0(10)
C25A C24A H24A 119.5
C24A C25A H25A 120.7
C26A C25A C24A 118.6(11)
C26A C25A H25A 120.7
C21A C26A C27A 106.0(9)
C25A C26A C21A 119.7(10)
C25A C26A C27A 134.1(10)
C28A C27A C26A 134.0(10)
C28A C27A C32A 116.9(10)
C32A C27A C26A 109.2(9)
C27A C28A H28A 119.6
C29A C28A C27A 120.8(10)
C29A C28A H28A 119.6
C28A C29A H29A 120.3
C28A C29A C30A 119.5(10)
C30A C29A H29A 120.3
C29A C30A H30A 119.7
C31A C30A C29A 120.5(11)
C31A C30A H30A 119.7
C30A C31A H31A 120.6
C32A C31A C30A 118.8(10)
C32A C31A H31A 120.6
C27A C32A N3A 107.4(8)
C31A C32A N3A 129.2(9)
C31A C32A C27A 123.4(9)
N4A C33A C38A 106.8(8)
C34A C33A N4A 128.7(9)
C34A C33A C38A 124.1(10)
C33A C34A H34A 122.6
C33A C34A C35A 114.8(11)
C35A C34A H34A 122.6
C34A C35A H35A 117.9
C36A C35A C34A 124.2(12)
C36A C35A H35A 117.9
C35A C36A H36A 120.0
C37A C36A C35A 120.0(11)
C37A C36A H36A 120.0
C36A C37A H37A 118.9
C36A C37A C38A 122.2(11)
C38A C37A H37A 118.9
C37A C38A C33A 114.2(11)
C37A C38A C39A 138.4(11)
C39A C38A C33A 107.3(9)
C38A C39A C40A 133.4(11)
C44A C39A C38A 109.1(9)
C44A C39A C40A 117.3(11)
C39A C40A H40A 120.6
C41A C40A C39A 118.8(11)
C41A C40A H40A 120.6
C40A C41A H41A 118.3
C40A C41A C42A 123.4(11)
C42A C41A H41A 118.3
C41A C42A H42A 120.0
C43A C42A C41A 120.0(11)
C43A C42A H42A 120.0
C42A C43A H43A 121.3
C42A C43A C44A 117.3(11)
C44A C43A H43A 121.3
C39A C44A N4A 107.3(9)
C43A C44A N4A 129.5(9)
C43A C44A C39A 123.2(9)
C5 N3 C32 126.6(7)
C21 N3 C5 123.3(8)
C21 N3 C32 109.4(7)
C33 N4 C6 126.5(8)
C44 N4 C6 122.6(8)
C44 N4 C33 109.4(8)
C2 N5 C20 124.0(8)
C9 N5 C2 127.3(8)
C9 N5 C20 108.5(8)
F1 C1 C2 118.2(8)
F1 C1 C6 118.7(8)
C6 C1 C2 123.1(8)
C1 C2 N5 120.1(8)
C3 C2 N5 122.6(8)
C3 C2 C1 117.3(9)
C2 C3 C4 120.4(8)
C2 C3 C7 121.5(9)
C4 C3 C7 118.1(8)
C3 C4 C8 118.9(8)
C5 C4 C3 121.8(9)
C5 C4 C8 119.0(8)
C4 C5 N3 119.8(8)
C4 C5 C6 118.4(8)
C6 C5 N3 121.8(8)
C1 C6 N4 116.7(8)
C5 C6 N4 124.4(8)
C5 C6 C1 118.8(8)
N1 C7 C3 177.9(11)
N2 C8 C4 176.0(11)
N5 C9 C10 127.8(9)
N5 C9 C14 109.5(8)
C14 C9 C10 122.5(9)
C9 C10 H10 122.0
C11 C10 C9 116.0(10)
C11 C10 H10 122.0
C10 C11 H11 118.8
C12 C11 C10 122.4(11)
C12 C11 H11 118.8
C11 C12 H12 118.8
C11 C12 C13 122.5(11)
C13 C12 H12 118.8
C12 C13 H13 121.4
C12 C13 C14 117.2(11)
C14 C13 H13 121.4
C9 C14 C13 119.4(10)
C9 C14 C15 106.5(8)
C13 C14 C15 134.1(10)
C16 C15 C14 134.4(10)
C20 C15 C14 108.4(9)
C20 C15 C16 117.2(9)
C15 C16 H16 120.0
C17 C16 C15 119.9(10)
C17 C16 H16 120.0
C16 C17 H17 119.4
C16 C17 C18 121.3(10)
C18 C17 H17 119.4
C17 C18 H18 120.2
C19 C18 C17 119.6(11)
C19 C18 H18 120.2
C18 C19 H19 120.7
C20 C19 C18 118.6(10)
C20 C19 H19 120.7
C15 C20 N5 106.9(8)
C19 C20 N5 129.6(9)
C19 C20 C15 123.3(9)
N3 C21 C26 106.7(9)
C22 C21 N3 129.7(9)
C22 C21 C26 123.6(10)
C21 C22 H22 121.5
C21 C22 C23 117.0(10)
C23 C22 H22 121.5
C22 C23 H23 119.5
C24 C23 C22 121.0(11)
C24 C23 H23 119.5
C23 C24 H24 118.5
C23 C24 C25 123.0(11)
C25 C24 H24 118.5
C24 C25 H25 121.0
C24 C25 C26 117.9(11)
C26 C25 H25 121.0
C25 C26 C21 117.4(10)
C25 C26 C27 134.4(10)
C27 C26 C21 108.1(8)
C28 C27 C26 133.3(10)
C28 C27 C32 118.5(10)
C32 C27 C26 107.8(9)
C27 C28 H28 120.5
C29 C28 C27 119.1(10)
C29 C28 H28 120.5
C28 C29 H29 119.2
C28 C29 C30 121.6(10)
C30 C29 H29 119.2
C29 C30 H30 120.1
C31 C30 C29 119.7(10)
C31 C30 H30 120.1
C30 C31 H31 121.0
C32 C31 C30 118.1(10)
C32 C31 H31 121.0
C27 C32 N3 107.9(8)
C31 C32 N3 129.1(8)
C31 C32 C27 122.9(9)
C34 C33 N4 129.6(9)
C34 C33 C38 122.5(9)
C38 C33 N4 108.0(9)
C33 C34 H34 121.8
C35 C34 C33 116.4(11)
C35 C34 H34 121.8
C34 C35 H35 118.7
C34 C35 C36 122.5(12)
C36 C35 H35 118.7
C35 C36 H36 120.0
C37 C36 C35 119.9(11)
C37 C36 H36 120.0
C36 C37 H37 120.5
C36 C37 C38 119.0(12)
C38 C37 H37 120.5
C33 C38 C39 107.4(9)
C37 C38 C33 119.6(11)
C37 C38 C39 132.9(11)
C40 C39 C38 133.5(12)
C40 C39 C44 119.4(12)
C44 C39 C38 107.1(9)
C39 C40 H40 121.2
C39 C40 C41 117.6(13)
C41 C40 H40 121.2
C40 C41 H41 119.0
C42 C41 C40 121.9(12)
C42 C41 H41 119.0
C41 C42 H42 118.8
C41 C42 C43 122.3(13)
C43 C42 H42 118.8
C42 C43 H43 121.8
C44 C43 C42 116.4(11)
C44 C43 H43 121.8
N4 C44 C39 108.1(9)
C43 C44 N4 129.6(9)
C43 C44 C39 122.2(10)
Cl3A C46A Cl4A 119.8(15)
Cl3A C46A H46C 107.4
Cl3A C46A H46D 107.4
Cl4A C46A H46C 107.4
Cl4A C46A H46D 107.4
H46C C46A H46D 106.9

loop_
_geom_bond_atom_site_label_1
_geom_bond_atom_site_label_2
_geom_bond_distance
Cl3 C46 1.73(4)
Cl4 C46 1.68(4)
C46 H46A 0.9700
C46 H46B 0.9700
Cl1 C45 1.714(14)
Cl2 C45 1.726(14)
C45 H45A 0.9700
C45 H45B 0.9700
F1A C1A 1.327(9)
N1A C7A 1.165(13)
N2A C8A 1.169(12)
N3A C5A 1.414(12)
N3A C21A 1.416(11)
N3A C32A 1.439(12)
N4A C6A 1.410(11)
N4A C33A 1.427(12)
N4A C44A 1.420(12)
N5A C2A 1.414(11)
N5A C9A 1.418(12)
N5A C20A 1.401(12)
C1A C2A 1.390(13)
C1A C6A 1.392(12)
C2A C3A 1.403(12)
C3A C4A 1.423(12)
C3A C7A 1.427(14)
C4A C5A 1.411(13)
C4A C8A 1.446(12)
C5A C6A 1.416(12)
C9A C10A 1.394(14)
C9A C14A 1.421(13)
C10A H10A 0.9300
C10A C11A 1.399(14)
C11A H11A 0.9300
C11A C12A 1.336(16)
C12A H12A 0.9300
C12A C13A 1.376(16)
C13A H13A 0.9300
C13A C14A 1.410(14)
C14A C15A 1.439(14)
C15A C16A 1.403(14)
C15A C20A 1.426(14)
C16A H16A 0.9300
C16A C17A 1.403(16)
C17A H17A 0.9300
C17A C18A 1.388(16)
C18A H18A 0.9300
C18A C19A 1.394(15)
C19A H19A 0.9300
C19A C20A 1.386(14)
C21A C22A 1.373(13)
C21A C26A 1.434(14)
C22A H22A 0.9300
C22A C23A 1.374(14)
C23A H23A 0.9300
C23A C24A 1.430(15)
C24A H24A 0.9300
C24A C25A 1.380(16)
C25A H25A 0.9300
C25A C26A 1.373(15)
C26A C27A 1.448(14)
C27A C28A 1.397(14)
C27A C32A 1.419(14)
C28A H28A 0.9300
C28A C29A 1.388(17)
C29A H29A 0.9300
C29A C30A 1.425(16)
C30A H30A 0.9300
C30A C31A 1.370(15)
C31A H31A 0.9300
C31A C32A 1.365(15)
C33A C34A 1.364(15)
C33A C38A 1.447(14)
C34A H34A 0.9300
C34A C35A 1.386(14)
C35A H35A 0.9300
C35A C36A 1.356(18)
C36A H36A 0.9300
C36A C37A 1.328(18)
C37A H37A 0.9300
C37A C38A 1.413(16)
C38A C39A 1.430(16)
C39A C40A 1.431(15)
C39A C44A 1.416(14)
C40A H40A 0.9300
C40A C41A 1.356(18)
C41A H41A 0.9300
C41A C42A 1.398(17)
C42A H42A 0.9300
C42A C43A 1.394(14)
C43A H43A 0.9300
C43A C44A 1.402(14)
F1 C1 1.328(10)
N1 C7 1.180(13)
N2 C8 1.155(13)
N3 C5 1.417(11)
N3 C21 1.414(13)
N3 C32 1.424(12)
N4 C6 1.427(11)
N4 C33 1.420(12)
N4 C44 1.397(12)
N5 C2 1.430(12)
N5 C9 1.387(12)
N5 C20 1.432(12)
C1 C2 1.406(13)
C1 C6 1.404(13)
C2 C3 1.377(13)
C3 C4 1.412(13)
C3 C7 1.448(13)
C4 C5 1.395(13)
C4 C8 1.448(13)
C5 C6 1.398(13)
C9 C10 1.406(14)
C9 C14 1.396(14)
C10 H10 0.9300
C10 C11 1.386(14)
C11 H11 0.9300
C11 C12 1.369(16)
C12 H12 0.9300
C12 C13 1.377(17)
C13 H13 0.9300
C13 C14 1.424(15)
C14 C15 1.448(14)
C15 C16 1.410(14)
C15 C20 1.401(14)
C16 H16 0.9300
C16 C17 1.374(16)
C17 H17 0.9300
C17 C18 1.408(16)
C18 H18 0.9300
C18 C19 1.382(14)
C19 H19 0.9300
C19 C20 1.375(14)
C21 C22 1.359(15)
C21 C26 1.438(14)
C22 H22 0.9300
C22 C23 1.420(15)
C23 H23 0.9300
C23 C24 1.358(17)
C24 H24 0.9300
C24 C25 1.388(17)
C25 H25 0.9300
C25 C26 1.426(14)
C26 C27 1.436(14)
C27 C28 1.402(14)
C27 C32 1.411(13)
C28 H28 0.9300
C28 C29 1.377(15)
C29 H29 0.9300
C29 C30 1.420(15)
C30 H30 0.9300
C30 C31 1.390(14)
C31 H31 0.9300
C31 C32 1.381(14)
C33 C34 1.389(14)
C33 C38 1.402(14)
C34 H34 0.9300
C34 C35 1.374(15)
C35 H35 0.9300
C35 C36 1.414(18)
C36 H36 0.9300
C36 C37 1.371(18)
C37 H37 0.9300
C37 C38 1.396(15)
C38 C39 1.464(17)
C39 C40 1.404(16)
C39 C44 1.417(15)
C40 H40 0.9300
C40 C41 1.41(2)
C41 H41 0.9300
C41 C42 1.35(2)
C42 H42 0.9300
C42 C43 1.412(14)
C43 H43 0.9300
C43 C44 1.391(15)
Cl3A C46A 1.753(10)
Cl4A C46A 1.754(10)
C46A H46C 0.9700
C46A H46D 0.9700

loop_
_geom_torsion_atom_site_label_1
_geom_torsion_atom_site_label_2
_geom_torsion_atom_site_label_3
_geom_torsion_atom_site_label_4
_geom_torsion
F1A C1A C2A N5A 0.3(13)
F1A C1A C2A C3A 179.6(8)
F1A C1A C6A N4A 3.3(12)
F1A C1A C6A C5A -177.0(8)
N3A C5A C6A N4A -5.0(13)
N3A C5A C6A C1A 175.4(8)
N3A C21A C22A C23A 173.7(9)
N3A C21A C26A C25A -173.1(9)
N3A C21A C26A C27A 2.1(10)
N4A C33A C34A C35A 176.9(9)
N4A C33A C38A C37A 179.2(9)
N4A C33A C38A C39A 2.2(11)
N5A C2A C3A C4A 175.5(8)
N5A C2A C3A C7A -7.3(15)
N5A C9A C10A C11A -177.0(10)
N5A C9A C14A C13A 176.6(9)
N5A C9A C14A C15A 0.4(10)
C1A C2A C3A C4A -3.7(14)
C1A C2A C3A C7A 173.4(9)
C2A N5A C9A C10A -9.0(16)
C2A N5A C9A C14A 174.9(8)
C2A N5A C20A C15A -175.4(9)
C2A N5A C20A C19A 8.1(16)
C2A C1A C6A N4A 179.5(9)
C2A C1A C6A C5A -0.9(14)
C2A C3A C4A C5A 1.8(14)
C2A C3A C4A C8A 170.3(9)
C3A C4A C5A N3A -176.0(8)
C3A C4A C5A C6A 0.8(13)
C4A C5A C6A N4A 178.4(8)
C4A C5A C6A C1A -1.3(13)
C5A N3A C21A C22A 13.4(16)
C5A N3A C21A C26A -174.2(9)
C5A N3A C32A C27A 173.5(8)
C5A N3A C32A C31A -5.1(17)
C6A N4A C33A C34A 1.3(15)
C6A N4A C33A C38A 174.6(8)
C6A N4A C44A C39A -176.3(9)
C6A N4A C44A C43A 5.8(16)
C6A C1A C2A N5A -175.8(8)
C6A C1A C2A C3A 3.4(14)
C7A C3A C4A C5A -175.5(9)
C7A C3A C4A C8A -6.9(13)
C8A C4A C5A N3A 15.6(13)
C8A C4A C5A C6A -167.6(8)
C9A N5A C2A C1A 127.5(10)
C9A N5A C2A C3A -51.7(14)
C9A N5A C20A C15A -1.1(10)
C9A N5A C20A C19A -177.6(10)
C9A C10A C11A C12A -0.9(16)
C9A C14A C15A C16A -179.9(11)
C9A C14A C15A C20A -1.1(10)
C10A C9A C14A C13A 0.2(14)
C10A C9A C14A C15A -176.0(9)
C10A C11A C12A C13A 4.4(18)
C11A C12A C13A C14A -5.5(18)
C12A C13A C14A C9A 3.2(15)
C12A C13A C14A C15A 178.1(11)
C13A C14A C15A C16A 5(2)
C13A C14A C15A C20A -176.4(11)
C14A C9A C10A C11A -1.4(15)
C14A C15A C16A C17A -179.7(11)
C14A C15A C20A N5A 1.4(10)
C14A C15A C20A C19A 178.2(9)
C15A C16A C17A C18A 0.3(18)
C16A C15A C20A N5A -179.6(9)
C16A C15A C20A C19A -2.8(14)
C16A C17A C18A C19A -1.1(19)
C17A C18A C19A C20A 0.0(17)
C18A C19A C20A N5A 178.0(10)
C18A C19A C20A C15A 2.0(15)
C20A N5A C2A C1A -59.0(13)
C20A N5A C2A C3A 121.8(11)
C20A N5A C9A C10A 176.5(9)
C20A N5A C9A C14A 0.4(10)
C20A C15A C16A C17A 1.6(15)
C21A N3A C5A C4A -130.9(10)
C21A N3A C5A C6A 52.5(13)
C21A N3A C32A C27A 1.1(10)
C21A N3A C32A C31A -177.5(11)
C21A C22A C23A C24A -0.9(15)
C21A C26A C27A C28A -179.8(11)
C21A C26A C27A C32A -1.4(11)
C22A C21A C26A C25A -0.2(15)
C22A C21A C26A C27A 175.1(9)
C22A C23A C24A C25A -2.4(16)
C23A C24A C25A C26A 4.4(16)
C24A C25A C26A C21A -3.1(15)
C24A C25A C26A C27A -176.7(11)
C25A C26A C27A C28A -6(2)
C25A C26A C27A C32A 172.8(11)
C26A C21A C22A C23A 2.1(14)
C26A C27A C28A C29A 179.5(11)
C26A C27A C32A N3A 0.2(11)
C26A C27A C32A C31A 179.0(10)
C27A C28A C29A C30A 1.2(16)
C28A C27A C32A N3A 178.9(9)
C28A C27A C32A C31A -2.4(15)
C28A C29A C30A C31A -2.6(18)
C29A C30A C31A C32A 1.5(18)
C30A C31A C32A N3A 179.4(11)
C30A C31A C32A C27A 1.0(17)
C32A N3A C5A C4A 58.1(12)
C32A N3A C5A C6A -118.5(10)
C32A N3A C21A C22A -174.5(9)
C32A N3A C21A C26A -2.0(10)
C32A C27A C28A C29A 1.2(15)
C33A N4A C6A C1A 61.5(12)
C33A N4A C6A C5A -118.1(10)
C33A N4A C44A C39A -1.5(10)
C33A N4A C44A C43A -179.5(9)
C33A C34A C35A C36A -2.0(16)
C33A C38A C39A C40A -177.5(11)
C33A C38A C39A C44A -3.2(11)
C34A C33A C38A C37A -7.1(15)
C34A C33A C38A C39A 176.0(9)
C34A C35A C36A C37A 2.3(19)
C35A C36A C37A C38A -5(2)
C36A C37A C38A C33A 7.2(17)
C36A C37A C38A C39A -177.2(13)
C37A C38A C39A C40A 7(2)
C37A C38A C39A C44A -179.0(13)
C38A C33A C34A C35A 4.6(15)
C38A C39A C40A C41A 178.0(11)
C38A C39A C44A N4A 2.9(11)
C38A C39A C44A C43A -178.9(9)
C39A C40A C41A C42A -2.3(17)
C40A C39A C44A N4A 178.3(9)
C40A C39A C44A C43A -3.6(14)
C40A C41A C42A C43A -0.3(16)
C41A C42A C43A C44A 0.9(14)
C42A C43A C44A N4A 178.7(9)
C42A C43A C44A C39A 1.1(14)
C44A N4A C6A C1A -124.3(10)
C44A N4A C6A C5A 56.0(13)
C44A N4A C33A C34A -173.8(10)
C44A N4A C33A C38A -0.5(10)
C44A C39A C40A C41A 4.1(15)
F1 C1 C2 N5 -0.2(13)
F1 C1 C2 C3 -179.2(8)
F1 C1 C6 N4 -0.1(12)
F1 C1 C6 C5 175.2(7)
N3 C5 C6 N4 0.7(13)
N3 C5 C6 C1 -174.1(8)
N3 C21 C22 C23 -178.8(10)
N3 C21 C26 C25 178.9(9)
N3 C21 C26 C27 2.9(11)
N4 C33 C34 C35 179.9(9)
N4 C33 C38 C37 -180.0(9)
N4 C33 C38 C39 -1.2(11)
N5 C2 C3 C4 -176.4(8)
N5 C2 C3 C7 6.4(14)
N5 C9 C10 C11 177.4(10)
N5 C9 C14 C13 -177.0(9)
N5 C9 C14 C15 4.2(10)
C1 C2 C3 C4 2.5(13)
C1 C2 C3 C7 -174.7(9)
C2 N5 C9 C10 6.2(15)
C2 N5 C9 C14 -177.9(9)
C2 N5 C20 C15 175.5(9)
C2 N5 C20 C19 0.9(16)
C2 C1 C6 N4 -176.5(8)
C2 C1 C6 C5 -1.3(14)
C2 C3 C4 C5 1.6(14)
C2 C3 C4 C8 -171.0(9)
C3 C4 C5 N3 173.9(8)
C3 C4 C5 C6 -5.6(13)
C4 C5 C6 N4 -179.8(8)
C4 C5 C6 C1 5.4(12)
C5 N3 C21 C22 8.7(16)
C5 N3 C21 C26 -172.5(8)
C5 N3 C32 C27 170.2(8)
C5 N3 C32 C31 -13.6(16)
C6 N4 C33 C34 -11.3(15)
C6 N4 C33 C38 167.8(9)
C6 N4 C44 C39 -168.2(8)
C6 N4 C44 C43 7.7(16)
C6 C1 C2 N5 176.3(8)
C6 C1 C2 C3 -2.7(14)
C7 C3 C4 C5 178.9(8)
C7 C3 C4 C8 6.2(13)
C8 C4 C5 N3 -13.5(12)
C8 C4 C5 C6 167.0(8)
C9 N5 C2 C1 55.8(13)
C9 N5 C2 C3 -125.3(10)
C9 N5 C20 C15 0.2(10)
C9 N5 C20 C19 -174.4(10)
C9 C10 C11 C12 -0.5(17)
C9 C14 C15 C16 177.6(11)
C9 C14 C15 C20 -4.0(11)
C10 C9 C14 C13 -0.9(14)
C10 C9 C14 C15 -179.7(8)
C10 C11 C12 C13 -2(2)
C11 C12 C13 C14 3.3(18)
C12 C13 C14 C9 -1.7(16)
C12 C13 C14 C15 176.7(11)
C13 C14 C15 C16 -1(2)
C13 C14 C15 C20 177.4(11)
C14 C9 C10 C11 2.0(14)
C14 C15 C16 C17 179.4(11)
C14 C15 C20 N5 2.4(10)
C14 C15 C20 C19 177.4(9)
C15 C16 C17 C18 1.3(18)
C16 C15 C20 N5 -179.0(8)
C16 C15 C20 C19 -3.9(15)
C16 C17 C18 C19 -1.2(18)
C17 C18 C19 C20 -1.4(17)
C18 C19 C20 N5 177.9(10)
C18 C19 C20 C15 4.1(16)
C20 N5 C2 C1 -118.6(10)
C20 N5 C2 C3 60.3(13)
C20 N5 C9 C10 -178.7(9)
C20 N5 C9 C14 -2.8(10)
C20 C15 C16 C17 1.2(16)
C21 N3 C5 C4 -60.4(12)
C21 N3 C5 C6 119.1(10)
C21 N3 C32 C27 -0.3(11)
C21 N3 C32 C31 175.9(10)
C21 C22 C23 C24 -3.0(17)
C21 C26 C27 C28 -175.7(10)
C21 C26 C27 C32 -3.1(11)
C22 C21 C26 C25 -2.2(15)
C22 C21 C26 C27 -178.2(10)
C22 C23 C24 C25 3.1(18)
C23 C24 C25 C26 -2.6(18)
C24 C25 C26 C21 2.0(15)
C24 C25 C26 C27 176.6(11)
C25 C26 C27 C28 9(2)
C25 C26 C27 C32 -178.2(11)
C26 C21 C22 C23 2.6(16)
C26 C27 C28 C29 173.9(10)
C26 C27 C32 N3 2.1(11)
C26 C27 C32 C31 -174.4(9)
C27 C28 C29 C30 -0.5(16)
C28 C27 C32 N3 176.0(8)
C28 C27 C32 C31 -0.5(15)
C28 C29 C30 C31 -2.4(16)
C29 C30 C31 C32 3.7(14)
C30 C31 C32 N3 -178.0(9)
C30 C31 C32 C27 -2.3(15)
C32 N3 C5 C4 130.3(9)
C32 N3 C5 C6 -50.2(13)
C32 N3 C21 C22 179.5(11)
C32 N3 C21 C26 -1.6(11)
C32 C27 C28 C29 1.9(14)
C33 N4 C6 C1 124.6(10)
C33 N4 C6 C5 -50.3(13)
C33 N4 C44 C39 -1.1(11)
C33 N4 C44 C43 174.8(10)
C33 C34 C35 C36 -0.7(15)
C33 C38 C39 C40 -177.2(12)
C33 C38 C39 C44 0.5(11)
C34 C33 C38 C37 -0.8(15)
C34 C33 C38 C39 178.0(9)
C34 C35 C36 C37 0.5(17)
C35 C36 C37 C38 -0.4(17)
C36 C37 C38 C33 0.5(16)
C36 C37 C38 C39 -177.9(11)
C37 C38 C39 C40 1(2)
C37 C38 C39 C44 179.1(11)
C38 C33 C34 C35 0.9(14)
C38 C39 C40 C41 174.4(12)
C38 C39 C44 N4 0.4(11)
C38 C39 C44 C43 -175.9(9)
C39 C40 C41 C42 1.7(19)
C40 C39 C44 N4 178.4(9)
C40 C39 C44 C43 2.2(16)
C40 C41 C42 C43 1(2)
C41 C42 C43 C44 -1.8(17)
C42 C43 C44 N4 -175.1(10)
C42 C43 C44 C39 0.3(16)
C44 N4 C6 C1 -70.6(11)
C44 N4 C6 C5 114.4(10)
C44 N4 C33 C34 -177.7(9)
C44 N4 C33 C38 1.4(10)
C44 C39 C40 C41 -3.1(17)
